data_4087522
loop_
_publ_author_name
'Ohashi, Masato'
'Kawashima, Takuya'
'Taniguchi, Tomoaki'
'Kikushima, Kotaro'
'Ogoshi, Sensuke'

_publ_section_title
;
 2,2,3,3-Tetrafluoronickelacyclopentanes Generated via the Oxidative
 Cyclization of Tetrafluoroethylene and Simple Alkenes: A Key Intermediate
 in Nickel-Catalyzed C--C Bond-Forming Reactions
;
_journal_issue 9
_journal_name_full Organometallics
_journal_page_first 1604
_journal_paper_doi 10.1021/acs.organomet.5b00218
_journal_volume 34
_journal_year 2015
_chemical_formula_moiety 'C30 H43 F4 Ni O P'
_chemical_formula_sum 'C30 H43 F4 Ni O P'
_chemical_formula_weight 585.32
_space_group_crystal_system monoclinic
_space_group_IT_number 14
_space_group_name_Hall '-P 2ybc'
_space_group_name_H-M_alt 'P 1 21/c 1'
_atom_sites_solution_hydrogens geom
_atom_sites_solution_primary direct
_atom_sites_solution_secondary difmap
_audit_creation_method SHELXL-2013
_cell_angle_alpha 90
_cell_angle_beta 104.843(9)
_cell_angle_gamma 90
_cell_formula_units_Z 4
_cell_length_a 16.074(5)
_cell_length_b 10.365(3)
_cell_length_c 17.929(4)
_cell_measurement_reflns_used 6461
_cell_measurement_temperature 123(2)
_cell_measurement_theta_max 30.47
_cell_measurement_theta_min 3.05
_cell_volume 2887.4(14)
_computing_cell_refinement 'RAPID AUTO'
_computing_data_collection 'RAPID AUTO (Rigaku, ????)'
_computing_data_reduction 'RAPID AUTO'
_computing_molecular_graphics 'CrystalMaker for Windows ver. 2.7.6'
_computing_publication_material 'SHELXL-2013 (Sheldrick, 2013) and modified'
_computing_structure_refinement 'SHELXL-2013 (Sheldrick, 2013)'
_computing_structure_solution 'Sir2011 (Murla, et al., 2012)'
_diffrn_ambient_temperature 123(2)
_diffrn_detector_area_resol_mean 10.00
_diffrn_measured_fraction_theta_full 0.976
_diffrn_measured_fraction_theta_max 0.970
_diffrn_measurement_device_type 'Rigaku R-AXIS RAPID'
_diffrn_measurement_method \w
_diffrn_radiation_type MoK\a
_diffrn_radiation_wavelength 0.71075
_diffrn_reflns_av_R_equivalents 0.0729
_diffrn_reflns_av_unetI/netI 0.0875
_diffrn_reflns_Laue_measured_fraction_full 0.976
_diffrn_reflns_Laue_measured_fraction_max 0.970
_diffrn_reflns_limit_h_max 20
_diffrn_reflns_limit_h_min -20
_diffrn_reflns_limit_k_max 13
_diffrn_reflns_limit_k_min -13
_diffrn_reflns_limit_l_max 19
_diffrn_reflns_limit_l_min -23
_diffrn_reflns_number 19125
_diffrn_reflns_point_group_measured_fraction_full 0.976
_diffrn_reflns_point_group_measured_fraction_max 0.970
_diffrn_reflns_theta_full 25.242
_diffrn_reflns_theta_max 27.455
_diffrn_reflns_theta_min 3.040
_exptl_absorpt_coefficient_mu 0.774
_exptl_absorpt_correction_T_max 1.0000
_exptl_absorpt_correction_T_min 0.6343
_exptl_absorpt_correction_type multi-scan
_exptl_absorpt_process_details
;
Higashi, T. (1999). Abscor - Empirical Absorption Correction based on
Fourier Series Approximation. Rigaku Corporation, Tokyo, Japan.
;
_exptl_crystal_colour yellow
_exptl_crystal_density_diffrn 1.346
_exptl_crystal_density_method 'not measured'
_exptl_crystal_description block
_exptl_crystal_F_000 1240
_exptl_crystal_size_max 0.300
_exptl_crystal_size_mid 0.200
_exptl_crystal_size_min 0.200
_refine_diff_density_max 0.415
_refine_diff_density_min -0.371
_refine_diff_density_rms 0.074
_refine_ls_extinction_method none
_refine_ls_goodness_of_fit_ref 0.965
_refine_ls_hydrogen_treatment constr
_refine_ls_matrix_type full
_refine_ls_number_parameters 336
_refine_ls_number_reflns 6396
_refine_ls_number_restraints 0
_refine_ls_restrained_S_all 0.965
_refine_ls_R_factor_all 0.0873
_refine_ls_R_factor_gt 0.0468
_refine_ls_shift/su_max 0.001
_refine_ls_shift/su_mean 0.000
_refine_ls_structure_factor_coef Fsqd
_refine_ls_weighting_details 'w=1/[\s^2^(Fo^2^)+(0.0328P)^2^] where P=(Fo^2^+2Fc^2^)/3'
_refine_ls_weighting_scheme calc
_refine_ls_wR_factor_gt 0.0797
_refine_ls_wR_factor_ref 0.0907
_reflns_Friedel_coverage 0.000
_reflns_number_gt 4239
_reflns_number_total 6396
_reflns_threshold_expression 'I > 2\s(I)'
_cod_data_source_file om5b00218_si_002.cif
_cod_data_source_block Complx10
_cod_depositor_comments
;
The following automatic conversions were performed:

data item '_exptl_absorpt_correction_type' value 'Multi-Scan' was
changed to 'multi-scan' in accordance with the
/home/saulius/struct/COD-crude-data/automatic-downloads/DataCite-retrospective/ACS/depositions/lib/dictionaries/cif_core.dic
dictionary named 'cif_core.dic' version 2.4.2 last updated on
2011-04-26.

Automatic conversion script
Id: cif_fix_values 6909 2019-04-08 15:41:33Z antanas 
;
_cod_original_cell_volume 2887.5(14)
_cod_original_sg_symbol_H-M 'P 21/c'
_cod_database_code 4087522
_shelx_space_group_comment
;
The symmetry employed for this shelxl refinement is uniquely defined
by the following loop, which should always be used as a source of
symmetry information in preference to the above space-group names.
They are only intended as comments.
;
_shelx_estimated_absorpt_t_min 0.801
_shelx_estimated_absorpt_t_max 0.861
_shelxl_version_number 2013-4

loop_
_space_group_symop_operation_xyz
'x, y, z'
'-x, y+1/2, -z+1/2'
'-x, -y, -z'
'x, -y-1/2, z-1/2'

loop_
_atom_site_label
_atom_site_type_symbol
_atom_site_fract_x
_atom_site_fract_y
_atom_site_fract_z
_atom_site_U_iso_or_equiv
_atom_site_adp_type
_atom_site_occupancy
_atom_site_site_symmetry_order
_atom_site_calc_flag
_atom_site_refinement_flags_posn
_atom_site_refinement_flags_adp
Ni1 Ni 0.68181(2) 0.00503(3) 0.26228(2) 0.01699(9) Uani 1 1 d . .
P1 P 0.80838(4) 0.01393(5) 0.34580(3) 0.01654(15) Uani 1 1 d . .
F1 F 0.77936(11) 0.16003(13) 0.17963(8) 0.0300(4) Uani 1 1 d . .
F2 F 0.73020(11) -0.02607(12) 0.12959(7) 0.0288(4) Uani 1 1 d . .
F3 F 0.64131(11) 0.16714(13) 0.04820(7) 0.0308(4) Uani 1 1 d . .
F4 F 0.62209(11) 0.26059(12) 0.15199(8) 0.0307(4) Uani 1 1 d . .
O1 O 0.60871(12) -0.09797(14) 0.31117(9) 0.0209(4) Uani 1 1 d . .
C1 C 0.71061(18) 0.0765(2) 0.17366(13) 0.0201(6) Uani 1 1 d . .
C2 C 0.63056(19) 0.1407(2) 0.12099(13) 0.0220(6) Uani 1 1 d . .
C3 C 0.55099(18) 0.0597(2) 0.11776(13) 0.0199(6) Uani 1 1 d . .
H1 H 0.5547 -0.0213 0.0885 0.024 Uiso 1 1 calc R U
C4 C 0.55948(17) 0.0254(2) 0.20195(13) 0.0188(5) Uani 1 1 d . .
H2 H 0.5262 0.0849 0.2274 0.023 Uiso 1 1 calc R U
C5 C 0.57148(17) -0.0983(2) 0.23677(13) 0.0178(5) Uani 1 1 d . .
C6 C 0.46696(19) 0.1295(2) 0.07899(14) 0.0280(6) Uani 1 1 d . .
H3 H 0.4583 0.2017 0.1115 0.034 Uiso 1 1 calc R U
H4 H 0.4187 0.0691 0.0722 0.034 Uiso 1 1 calc R U
H5 H 0.4701 0.1621 0.0285 0.034 Uiso 1 1 calc R U
C7 C 0.55717(18) -0.2237(2) 0.19509(13) 0.0187(6) Uani 1 1 d . .
C8 C 0.49135(18) -0.2384(2) 0.12723(13) 0.0225(6) Uani 1 1 d . .
H6 H 0.4546 -0.1679 0.1074 0.027 Uiso 1 1 calc R U
C9 C 0.47985(19) -0.3566(2) 0.08885(14) 0.0249(6) Uani 1 1 d . .
H7 H 0.4358 -0.3663 0.0424 0.030 Uiso 1 1 calc R U
C10 C 0.5327(2) -0.4597(2) 0.11854(14) 0.0253(6) Uani 1 1 d . .
H8 H 0.5247 -0.5401 0.0922 0.030 Uiso 1 1 calc R U
C11 C 0.59687(19) -0.4467(2) 0.18608(14) 0.0232(6) Uani 1 1 d . .
H9 H 0.6322 -0.5185 0.2064 0.028 Uiso 1 1 calc R U
C12 C 0.60988(18) -0.3291(2) 0.22428(13) 0.0205(6) Uani 1 1 d . .
H10 H 0.6546 -0.3201 0.2703 0.025 Uiso 1 1 calc R U
C13 C 0.89105(18) -0.0766(2) 0.31049(13) 0.0187(6) Uani 1 1 d . .
H11 H 0.9043 -0.0224 0.2689 0.022 Uiso 1 1 calc R U
C14 C 0.85288(18) -0.2049(2) 0.27112(13) 0.0209(6) Uani 1 1 d . .
H12 H 0.8354 -0.2605 0.3094 0.025 Uiso 1 1 calc R U
H13 H 0.8010 -0.1859 0.2291 0.025 Uiso 1 1 calc R U
C15 C 0.9187(2) -0.2770(2) 0.23789(14) 0.0277(7) Uani 1 1 d . .
H14 H 0.8940 -0.3604 0.2160 0.033 Uiso 1 1 calc R U
H15 H 0.9313 -0.2254 0.1956 0.033 Uiso 1 1 calc R U
C16 C 1.0019(2) -0.3015(2) 0.29943(15) 0.0324(7) Uani 1 1 d . .
H16 H 1.0433 -0.3468 0.2761 0.039 Uiso 1 1 calc R U
H17 H 0.9901 -0.3575 0.3402 0.039 Uiso 1 1 calc R U
C17 C 1.0412(2) -0.1747(2) 0.33498(16) 0.0318(7) Uani 1 1 d . .
H18 H 1.0571 -0.1214 0.2949 0.038 Uiso 1 1 calc R U
H19 H 1.0942 -0.1927 0.3760 0.038 Uiso 1 1 calc R U
C18 C 0.9772(2) -0.1002(2) 0.36933(15) 0.0278(6) Uani 1 1 d . .
H20 H 0.9670 -0.1495 0.4134 0.033 Uiso 1 1 calc R U
H21 H 1.0028 -0.0162 0.3892 0.033 Uiso 1 1 calc R U
C19 C 0.81122(18) -0.0466(2) 0.44454(12) 0.0190(6) Uani 1 1 d . .
H22 H 0.8703 -0.0319 0.4785 0.023 Uiso 1 1 calc R U
C20 C 0.7915(2) -0.1926(2) 0.44395(13) 0.0243(6) Uani 1 1 d . .
H23 H 0.7352 -0.2097 0.4071 0.029 Uiso 1 1 calc R U
H24 H 0.8361 -0.2406 0.4261 0.029 Uiso 1 1 calc R U
C21 C 0.7894(2) -0.2411(2) 0.52427(14) 0.0298(7) Uani 1 1 d . .
H25 H 0.7736 -0.3337 0.5211 0.036 Uiso 1 1 calc R U
H26 H 0.8474 -0.2327 0.5598 0.036 Uiso 1 1 calc R U
C22 C 0.7247(2) -0.1652(2) 0.55667(15) 0.0300(7) Uani 1 1 d . .
H27 H 0.6658 -0.1798 0.5238 0.036 Uiso 1 1 calc R U
H28 H 0.7267 -0.1962 0.6093 0.036 Uiso 1 1 calc R U
C23 C 0.7453(2) -0.0216(2) 0.55924(13) 0.0262(6) Uani 1 1 d . .
H29 H 0.8021 -0.0062 0.5958 0.031 Uiso 1 1 calc R U
H30 H 0.7015 0.0266 0.5779 0.031 Uiso 1 1 calc R U
C24 C 0.74685(19) 0.0279(2) 0.47834(13) 0.0234(6) Uani 1 1 d . .
H31 H 0.6886 0.0194 0.4432 0.028 Uiso 1 1 calc R U
H32 H 0.7623 0.1205 0.4817 0.028 Uiso 1 1 calc R U
C25 C 0.84647(18) 0.1848(2) 0.35777(13) 0.0209(6) Uani 1 1 d . .
H33 H 0.8728 0.2027 0.3140 0.025 Uiso 1 1 calc R U
C26 C 0.91612(19) 0.2160(2) 0.43193(14) 0.0263(6) Uani 1 1 d . .
H34 H 0.9663 0.1586 0.4357 0.032 Uiso 1 1 calc R U
H35 H 0.8932 0.1995 0.4773 0.032 Uiso 1 1 calc R U
C27 C 0.9452(2) 0.3578(2) 0.43279(16) 0.0343(7) Uani 1 1 d . .
H36 H 0.9877 0.3764 0.4823 0.041 Uiso 1 1 calc R U
H37 H 0.9737 0.3720 0.3906 0.041 Uiso 1 1 calc R U
C28 C 0.8697(2) 0.4492(2) 0.42295(17) 0.0378(8) Uani 1 1 d . .
H38 H 0.8899 0.5391 0.4213 0.045 Uiso 1 1 calc R U
H39 H 0.8448 0.4411 0.4678 0.045 Uiso 1 1 calc R U
C29 C 0.8005(2) 0.4200(2) 0.34908(16) 0.0329(7) Uani 1 1 d . .
H40 H 0.8239 0.4357 0.3039 0.039 Uiso 1 1 calc R U
H41 H 0.7510 0.4787 0.3453 0.039 Uiso 1 1 calc R U
C30 C 0.76980(19) 0.2791(2) 0.34794(14) 0.0252(6) Uani 1 1 d . .
H42 H 0.7271 0.2614 0.2984 0.030 Uiso 1 1 calc R U
H43 H 0.7414 0.2656 0.3902 0.030 Uiso 1 1 calc R U

loop_
_atom_site_aniso_label
_atom_site_aniso_U_11
_atom_site_aniso_U_22
_atom_site_aniso_U_33
_atom_site_aniso_U_23
_atom_site_aniso_U_13
_atom_site_aniso_U_12
Ni1 0.0187(2) 0.01561(15) 0.01542(15) 0.00038(13) 0.00212(13) 0.00034(13)
P1 0.0189(4) 0.0149(3) 0.0147(3) -0.0003(2) 0.0023(3) 0.0002(3)
F1 0.0255(11) 0.0354(8) 0.0270(8) 0.0080(7) 0.0029(7) -0.0079(7)
F2 0.0385(11) 0.0284(7) 0.0215(7) 0.0007(6) 0.0115(7) 0.0099(7)
F3 0.0360(12) 0.0336(8) 0.0209(7) 0.0111(6) 0.0036(7) -0.0037(7)
F4 0.0371(11) 0.0128(6) 0.0362(8) -0.0011(6) -0.0016(7) 0.0015(6)
O1 0.0224(12) 0.0205(8) 0.0197(9) -0.0007(7) 0.0055(8) -0.0008(7)
C1 0.0203(17) 0.0165(11) 0.0239(13) -0.0028(10) 0.0063(12) -0.0048(10)
C2 0.0287(19) 0.0148(11) 0.0199(13) 0.0000(10) 0.0016(12) 0.0008(11)
C3 0.0238(17) 0.0156(11) 0.0174(12) -0.0021(10) -0.0001(11) 0.0024(10)
C4 0.0147(15) 0.0182(11) 0.0245(12) -0.0007(10) 0.0067(11) 0.0031(10)
C5 0.0147(16) 0.0216(12) 0.0177(12) -0.0007(10) 0.0052(11) -0.0027(10)
C6 0.0251(19) 0.0261(13) 0.0281(14) 0.0026(11) -0.0017(12) 0.0018(12)
C7 0.0198(16) 0.0161(11) 0.0218(12) -0.0008(10) 0.0081(11) -0.0009(10)
C8 0.0228(18) 0.0182(11) 0.0258(13) 0.0031(10) 0.0051(12) -0.0031(11)
C9 0.0270(19) 0.0244(13) 0.0228(13) -0.0011(11) 0.0056(12) -0.0112(11)
C10 0.0326(19) 0.0195(11) 0.0265(13) -0.0033(11) 0.0127(13) -0.0063(11)
C11 0.0280(18) 0.0167(11) 0.0264(13) 0.0024(10) 0.0099(13) 0.0019(11)
C12 0.0200(17) 0.0227(12) 0.0195(12) 0.0007(10) 0.0065(11) -0.0008(11)
C13 0.0244(17) 0.0155(11) 0.0164(12) -0.0002(9) 0.0058(11) -0.0018(10)
C14 0.0234(17) 0.0190(11) 0.0196(12) -0.0011(10) 0.0042(11) -0.0016(11)
C15 0.034(2) 0.0231(13) 0.0268(14) -0.0069(11) 0.0087(13) -0.0002(12)
C16 0.031(2) 0.0308(14) 0.0392(16) -0.0063(12) 0.0161(15) 0.0050(13)
C17 0.025(2) 0.0316(14) 0.0399(16) -0.0067(12) 0.0104(14) 0.0020(12)
C18 0.0253(19) 0.0258(13) 0.0307(14) -0.0075(12) 0.0040(13) 0.0033(12)
C19 0.0230(17) 0.0193(11) 0.0133(11) 0.0003(9) 0.0022(11) -0.0009(10)
C20 0.039(2) 0.0170(11) 0.0192(12) 0.0026(10) 0.0107(13) 0.0034(11)
C21 0.043(2) 0.0246(13) 0.0245(13) 0.0077(11) 0.0140(14) 0.0045(13)
C22 0.037(2) 0.0297(13) 0.0267(14) 0.0035(12) 0.0146(14) 0.0001(13)
C23 0.0298(18) 0.0305(14) 0.0214(12) -0.0037(11) 0.0120(12) 0.0006(12)
C24 0.0261(18) 0.0233(12) 0.0216(12) 0.0010(10) 0.0075(12) 0.0043(11)
C25 0.0258(18) 0.0153(11) 0.0196(12) -0.0018(10) 0.0024(12) -0.0008(10)
C26 0.0281(19) 0.0183(12) 0.0293(14) -0.0046(11) 0.0013(12) 0.0022(11)
C27 0.036(2) 0.0212(13) 0.0404(16) -0.0075(12) -0.0002(14) -0.0053(12)
C28 0.042(2) 0.0182(12) 0.0478(18) -0.0080(12) 0.0018(16) 0.0003(13)
C29 0.039(2) 0.0155(12) 0.0394(16) -0.0009(12) 0.0016(14) 0.0025(12)
C30 0.0272(18) 0.0188(12) 0.0254(13) -0.0019(11) -0.0011(12) 0.0023(11)

loop_
_atom_type_symbol
_atom_type_description
_atom_type_scat_dispersion_real
_atom_type_scat_dispersion_imag
_atom_type_scat_source
C C 0.0033 0.0016 'International Tables Vol C Tables 4.2.6.8 and 6.1.1.4'
H H 0.0000 0.0000 'International Tables Vol C Tables 4.2.6.8 and 6.1.1.4'
O O 0.0106 0.0060 'International Tables Vol C Tables 4.2.6.8 and 6.1.1.4'
F F 0.0171 0.0103 'International Tables Vol C Tables 4.2.6.8 and 6.1.1.4'
P P 0.1023 0.0942 'International Tables Vol C Tables 4.2.6.8 and 6.1.1.4'
Ni Ni 0.3393 1.1124 'International Tables Vol C Tables 4.2.6.8 and 6.1.1.4'

loop_
_geom_angle_atom_site_label_1
_geom_angle_atom_site_label_2
_geom_angle_atom_site_label_3
_geom_angle
C1 Ni1 O1 152.26(9)
C1 Ni1 C4 85.61(11)
O1 Ni1 C4 71.27(9)
C1 Ni1 C5 113.70(10)
O1 Ni1 C5 38.59(8)
C4 Ni1 C5 41.28(9)
C1 Ni1 P1 99.83(9)
O1 Ni1 P1 105.99(6)
C4 Ni1 P1 167.29(7)
C5 Ni1 P1 141.44(7)
C13 P1 C19 107.84(11)
C13 P1 C25 105.95(12)
C19 P1 C25 106.36(10)
C13 P1 Ni1 111.30(8)
C19 P1 Ni1 115.17(9)
C25 P1 Ni1 109.70(9)
C5 O1 Ni1 73.48(13)
F1 C1 F2 103.09(19)
F1 C1 C2 107.59(18)
F2 C1 C2 104.73(18)
F1 C1 Ni1 122.36(16)
F2 C1 Ni1 108.05(13)
C2 C1 Ni1 109.56(18)
F4 C2 F3 104.48(17)
F4 C2 C3 110.1(2)
F3 C2 C3 112.33(19)
F4 C2 C1 107.16(19)
F3 C2 C1 112.1(2)
C3 C2 C1 110.36(18)
C2 C3 C4 103.3(2)
C2 C3 C6 113.11(19)
C4 C3 C6 113.9(2)
C2 C3 H1 108.8
C4 C3 H1 108.8
C6 C3 H1 108.8
C5 C4 C3 128.0(2)
C5 C4 Ni1 70.24(15)
C3 C4 Ni1 112.78(17)
C5 C4 H2 112.7
C3 C4 H2 112.7
Ni1 C4 H2 112.7
O1 C5 C4 114.84(19)
O1 C5 C7 118.89(19)
C4 C5 C7 125.7(2)
O1 C5 Ni1 67.93(14)
C4 C5 Ni1 68.48(14)
C7 C5 Ni1 126.18(19)
C3 C6 H3 109.5
C3 C6 H4 109.5
H3 C6 H4 109.5
C3 C6 H5 109.5
H3 C6 H5 109.5
H4 C6 H5 109.5
C12 C7 C8 119.3(2)
C12 C7 C5 119.6(2)
C8 C7 C5 121.1(2)
C9 C8 C7 120.0(2)
C9 C8 H6 120.0
C7 C8 H6 120.0
C10 C9 C8 119.9(2)
C10 C9 H7 120.1
C8 C9 H7 120.1
C11 C10 C9 120.6(2)
C11 C10 H8 119.7
C9 C10 H8 119.7
C10 C11 C12 120.2(2)
C10 C11 H9 119.9
C12 C11 H9 119.9
C11 C12 C7 120.1(2)
C11 C12 H10 120.0
C7 C12 H10 120.0
C18 C13 C14 110.99(19)
C18 C13 P1 116.37(16)
C14 C13 P1 110.59(19)
C18 C13 H11 106.1
C14 C13 H11 106.1
P1 C13 H11 106.1
C15 C14 C13 111.2(2)
C15 C14 H12 109.4
C13 C14 H12 109.4
C15 C14 H13 109.4
C13 C14 H13 109.4
H12 C14 H13 108.0
C16 C15 C14 111.4(2)
C16 C15 H14 109.3
C14 C15 H14 109.3
C16 C15 H15 109.3
C14 C15 H15 109.3
H14 C15 H15 108.0
C15 C16 C17 110.6(2)
C15 C16 H16 109.5
C17 C16 H16 109.5
C15 C16 H17 109.5
C17 C16 H17 109.5
H16 C16 H17 108.1
C16 C17 C18 110.6(3)
C16 C17 H18 109.5
C18 C17 H18 109.5
C16 C17 H19 109.5
C18 C17 H19 109.5
H18 C17 H19 108.1
C13 C18 C17 112.6(2)
C13 C18 H20 109.1
C17 C18 H20 109.1
C13 C18 H21 109.1
C17 C18 H21 109.1
H20 C18 H21 107.8
C24 C19 C20 109.7(2)
C24 C19 P1 110.51(16)
C20 C19 P1 111.53(15)
C24 C19 H22 108.3
C20 C19 H22 108.3
P1 C19 H22 108.3
C21 C20 C19 111.61(19)
C21 C20 H23 109.3
C19 C20 H23 109.3
C21 C20 H24 109.3
C19 C20 H24 109.3
H23 C20 H24 108.0
C22 C21 C20 111.6(2)
C22 C21 H25 109.3
C20 C21 H25 109.3
C22 C21 H26 109.3
C20 C21 H26 109.3
H25 C21 H26 108.0
C23 C22 C21 110.4(2)
C23 C22 H27 109.6
C21 C22 H27 109.6
C23 C22 H28 109.6
C21 C22 H28 109.6
H27 C22 H28 108.1
C22 C23 C24 110.58(19)
C22 C23 H29 109.5
C24 C23 H29 109.5
C22 C23 H30 109.5
C24 C23 H30 109.5
H29 C23 H30 108.1
C19 C24 C23 112.2(2)
C19 C24 H31 109.2
C23 C24 H31 109.2
C19 C24 H32 109.2
C23 C24 H32 109.2
H31 C24 H32 107.9
C26 C25 C30 110.35(19)
C26 C25 P1 116.32(16)
C30 C25 P1 110.97(19)
C26 C25 H33 106.2
C30 C25 H33 106.2
P1 C25 H33 106.2
C25 C26 C27 111.2(2)
C25 C26 H34 109.4
C27 C26 H34 109.4
C25 C26 H35 109.4
C27 C26 H35 109.4
H34 C26 H35 108.0
C28 C27 C26 111.3(3)
C28 C27 H36 109.4
C26 C27 H36 109.4
C28 C27 H37 109.4
C26 C27 H37 109.4
H36 C27 H37 108.0
C27 C28 C29 111.2(2)
C27 C28 H38 109.4
C29 C28 H38 109.4
C27 C28 H39 109.4
C29 C28 H39 109.4
H38 C28 H39 108.0
C28 C29 C30 111.0(2)
C28 C29 H40 109.4
C30 C29 H40 109.4
C28 C29 H41 109.4
C30 C29 H41 109.4
H40 C29 H41 108.0
C29 C30 C25 110.8(2)
C29 C30 H42 109.5
C25 C30 H42 109.5
C29 C30 H43 109.5
C25 C30 H43 109.5
H42 C30 H43 108.1

loop_
_geom_bond_atom_site_label_1
_geom_bond_atom_site_label_2
_geom_bond_distance
Ni1 C1 1.914(2)
Ni1 O1 1.9536(17)
Ni1 C4 1.998(3)
Ni1 C5 2.021(3)
Ni1 P1 2.1976(9)
P1 C13 1.865(3)
P1 C19 1.868(2)
P1 C25 1.868(2)
F1 C1 1.386(3)
F2 C1 1.408(3)
F3 C2 1.387(3)
F4 C2 1.382(3)
O1 C5 1.315(3)
C1 C2 1.539(4)
C2 C3 1.519(4)
C3 C4 1.523(3)
C3 C6 1.533(4)
C3 H1 1.0000
C4 C5 1.417(3)
C4 H2 1.0000
C5 C7 1.488(3)
C6 H3 0.9800
C6 H4 0.9800
C6 H5 0.9800
C7 C12 1.399(3)
C7 C8 1.401(3)
C8 C9 1.394(3)
C8 H6 0.9500
C9 C10 1.384(4)
C9 H7 0.9500
C10 C11 1.382(4)
C10 H8 0.9500
C11 C12 1.388(3)
C11 H9 0.9500
C12 H10 0.9500
C13 C18 1.531(4)
C13 C14 1.556(3)
C13 H11 1.0000
C14 C15 1.535(4)
C14 H12 0.9900
C14 H13 0.9900
C15 C16 1.521(4)
C15 H14 0.9900
C15 H15 0.9900
C16 C17 1.525(4)
C16 H16 0.9900
C16 H17 0.9900
C17 C18 1.536(4)
C17 H18 0.9900
C17 H19 0.9900
C18 H20 0.9900
C18 H21 0.9900
C19 C24 1.534(3)
C19 C20 1.546(3)
C19 H22 1.0000
C20 C21 1.534(3)
C20 H23 0.9900
C20 H24 0.9900
C21 C22 1.532(4)
C21 H25 0.9900
C21 H26 0.9900
C22 C23 1.524(3)
C22 H27 0.9900
C22 H28 0.9900
C23 C24 1.544(3)
C23 H29 0.9900
C23 H30 0.9900
C24 H31 0.9900
C24 H32 0.9900
C25 C26 1.537(3)
C25 C30 1.548(4)
C25 H33 1.0000
C26 C27 1.542(3)
C26 H34 0.9900
C26 H35 0.9900
C27 C28 1.514(4)
C27 H36 0.9900
C27 H37 0.9900
C28 C29 1.526(4)
C28 H38 0.9900
C28 H39 0.9900
C29 C30 1.540(3)
C29 H40 0.9900
C29 H41 0.9900
C30 H42 0.9900
C30 H43 0.9900

loop_
_geom_torsion_atom_site_label_1
_geom_torsion_atom_site_label_2
_geom_torsion_atom_site_label_3
_geom_torsion_atom_site_label_4
_geom_torsion
F1 C1 C2 F4 -55.0(2)
F2 C1 C2 F4 -164.19(17)
Ni1 C1 C2 F4 80.1(2)
F1 C1 C2 F3 59.1(2)
F2 C1 C2 F3 -50.1(2)
Ni1 C1 C2 F3 -165.78(14)
F1 C1 C2 C3 -174.85(18)
F2 C1 C2 C3 75.9(2)
Ni1 C1 C2 C3 -39.7(2)
F4 C2 C3 C4 -72.5(2)
F3 C2 C3 C4 171.52(18)
C1 C2 C3 C4 45.6(2)
F4 C2 C3 C6 51.1(3)
F3 C2 C3 C6 -64.9(3)
C1 C2 C3 C6 169.18(19)
C2 C3 C4 C5 -114.9(3)
C6 C3 C4 C5 122.0(3)
C2 C3 C4 Ni1 -32.8(2)
C6 C3 C4 Ni1 -155.89(17)
Ni1 O1 C5 C4 -51.4(2)
Ni1 O1 C5 C7 120.3(2)
C3 C4 C5 O1 155.1(2)
Ni1 C4 C5 O1 51.1(2)
C3 C4 C5 C7 -15.9(4)
Ni1 C4 C5 C7 -119.9(3)
C3 C4 C5 Ni1 104.0(3)
O1 C5 C7 C12 -24.9(4)
C4 C5 C7 C12 145.8(3)
Ni1 C5 C7 C12 57.7(3)
O1 C5 C7 C8 154.7(2)
C4 C5 C7 C8 -34.6(4)
Ni1 C5 C7 C8 -122.7(2)
C12 C7 C8 C9 -1.1(4)
C5 C7 C8 C9 179.3(2)
C7 C8 C9 C10 1.0(4)
C8 C9 C10 C11 0.0(4)
C9 C10 C11 C12 -1.0(4)
C10 C11 C12 C7 0.9(4)
C8 C7 C12 C11 0.1(4)
C5 C7 C12 C11 179.7(2)
C19 P1 C13 C18 -41.3(2)
C25 P1 C13 C18 72.30(19)
Ni1 P1 C13 C18 -168.50(15)
C19 P1 C13 C14 86.56(17)
C25 P1 C13 C14 -159.88(15)
Ni1 P1 C13 C14 -40.68(16)
C18 C13 C14 C15 -52.4(3)
P1 C13 C14 C15 176.94(16)
C13 C14 C15 C16 55.7(3)
C14 C15 C16 C17 -58.4(3)
C15 C16 C17 C18 57.4(3)
C14 C13 C18 C17 52.7(3)
P1 C13 C18 C17 -179.72(17)
C16 C17 C18 C13 -55.4(3)
C13 P1 C19 C24 177.84(17)
C25 P1 C19 C24 64.5(2)
Ni1 P1 C19 C24 -57.21(19)
C13 P1 C19 C20 -59.8(2)
C25 P1 C19 C20 -173.13(19)
Ni1 P1 C19 C20 65.1(2)
C24 C19 C20 C21 -54.4(3)
P1 C19 C20 C21 -177.2(2)
C19 C20 C21 C22 56.0(3)
C20 C21 C22 C23 -56.7(3)
C21 C22 C23 C24 56.5(3)
C20 C19 C24 C23 55.1(3)
P1 C19 C24 C23 178.49(17)
C22 C23 C24 C19 -57.0(3)
C13 P1 C25 C26 -80.2(2)
C19 P1 C25 C26 34.4(2)
Ni1 P1 C25 C26 159.55(18)
C13 P1 C25 C30 152.56(16)
C19 P1 C25 C30 -92.86(18)
Ni1 P1 C25 C30 32.31(18)
C30 C25 C26 C27 -55.4(3)
P1 C25 C26 C27 177.0(2)
C25 C26 C27 C28 56.1(3)
C26 C27 C28 C29 -56.4(3)
C27 C28 C29 C30 56.8(3)
C28 C29 C30 C25 -56.4(3)
C26 C25 C30 C29 55.7(3)
P1 C25 C30 C29 -173.88(17)
